data_4133200
loop_
_publ_author_name
'Hsieh, Ya-Chu'
'Wu, Cheng-Feng'
'Chen, Yi-Ting'
'Fang, Chia-Te'
'Wang, Chi-Shin'
'Li, Chia-Hsin'
'Chen, Liang-Yu'
'Cheng, Mu-Jeng'
'Chueh, Chu-Chen'
'Chou, Pi-Tai'
'Wu, Yao-Ting'

_publ_section_title
;
 5,14-Diaryldiindeno[2,1- f:1',2' -j]picene: A New Stable [7]Helicene with
 a Partial Biradical Character.
;
_journal_issue 43
_journal_name_full 'Journal of the American Chemical Society'
_journal_page_first 14357
_journal_page_last 14366
_journal_paper_doi 10.1021/jacs.8b08840
_journal_volume 140
_journal_year 2018
_chemical_formula_sum 'C56 H46'
_chemical_formula_weight 718.93
_space_group_crystal_system monoclinic
_space_group_IT_number 15
_space_group_name_Hall '-C 2yc'
_space_group_name_H-M_alt 'C 1 2/c 1'
_atom_sites_solution_hydrogens geom
_audit_creation_method SHELXL-2014/6
_cell_angle_alpha 90
_cell_angle_beta 91.818(2)
_cell_angle_gamma 90
_cell_formula_units_Z 4
_cell_length_a 14.0798(5)
_cell_length_b 10.3541(4)
_cell_length_c 26.2464(10)
_cell_measurement_reflns_used 9929
_cell_measurement_temperature 100(2)
_cell_measurement_theta_max 26.3616
_cell_measurement_theta_min 2.4421
_cell_volume 3824.4(2)
_computing_cell_refinement 'SAINT V8.34A (Bruker AXS Inc., 2013)'
_computing_data_collection 'Bruker APEX2'
_computing_data_reduction 'SAINT V8.34A (Bruker AXS Inc., 2013)'
_computing_molecular_graphics 'Bruker SHELXTL'
_computing_publication_material 'Bruker SHELXTL'
_computing_structure_refinement 'SHELXL-2014/6 (Sheldrick, 2014)'
_diffrn_ambient_temperature 100(2)
_diffrn_detector_area_resol_mean 8.3333
_diffrn_measured_fraction_theta_full 0.999
_diffrn_measured_fraction_theta_max 0.997
_diffrn_measurement_device_type 'Bruker APEX-II CCD'
_diffrn_measurement_method '\f and \w scans'
_diffrn_radiation_type MoK\a
_diffrn_radiation_wavelength 0.71073
_diffrn_reflns_av_R_equivalents 0.0300
_diffrn_reflns_av_unetI/netI 0.0191
_diffrn_reflns_Laue_measured_fraction_full 0.999
_diffrn_reflns_Laue_measured_fraction_max 0.997
_diffrn_reflns_limit_h_max 17
_diffrn_reflns_limit_h_min -17
_diffrn_reflns_limit_k_max 12
_diffrn_reflns_limit_k_min -12
_diffrn_reflns_limit_l_max 32
_diffrn_reflns_limit_l_min -32
_diffrn_reflns_number 28962
_diffrn_reflns_point_group_measured_fraction_full 0.999
_diffrn_reflns_point_group_measured_fraction_max 0.997
_diffrn_reflns_theta_full 25.242
_diffrn_reflns_theta_max 26.430
_diffrn_reflns_theta_min 2.442
_exptl_absorpt_coefficient_mu 0.070
_exptl_absorpt_correction_T_max 0.9485
_exptl_absorpt_correction_T_min 0.8726
_exptl_absorpt_correction_type multi-scan
_exptl_absorpt_process_details 'SADABS V2014/4 (Bruker AXS Inc.)'
_exptl_crystal_colour colorless
_exptl_crystal_density_diffrn 1.249
_exptl_crystal_density_meas ?
_exptl_crystal_density_method 'not measured'
_exptl_crystal_description tabullar
_exptl_crystal_F_000 1528
_exptl_crystal_size_max 0.09
_exptl_crystal_size_mid 0.08
_exptl_crystal_size_min 0.02
_refine_diff_density_max 0.426
_refine_diff_density_min -0.257
_refine_diff_density_rms 0.052
_refine_ls_extinction_method none
_refine_ls_goodness_of_fit_ref 1.084
_refine_ls_hydrogen_treatment constr
_refine_ls_matrix_type full
_refine_ls_number_parameters 257
_refine_ls_number_reflns 3912
_refine_ls_number_restraints 0
_refine_ls_restrained_S_all 1.084
_refine_ls_R_factor_all 0.0626
_refine_ls_R_factor_gt 0.0579
_refine_ls_shift/su_max 0.002
_refine_ls_shift/su_mean 0.000
_refine_ls_structure_factor_coef Fsqd
_refine_ls_weighting_details 'w=1/[\s^2^(Fo^2^)+(0.0496P)^2^+7.9512P] where P=(Fo^2^+2Fc^2^)/3'
_refine_ls_weighting_scheme calc
_refine_ls_wR_factor_gt 0.1384
_refine_ls_wR_factor_ref 0.1413
_reflns_Friedel_coverage 0.000
_reflns_number_gt 3545
_reflns_number_total 3912
_reflns_threshold_expression 'I > 2\s(I)'
_cod_data_source_file ja8b08840_si_004.cif
_cod_data_source_block 171036lt_0m
_cod_depositor_comments
;
The following automatic conversions were performed:

data item '_exptl_crystal_density_meas' value 'not measured' was
changed to '?' -- the value is perceived as not measured.

Automatic conversion script
Id: cif_fix_values 6909 2019-04-08 15:41:33Z antanas 
;
_cod_original_sg_symbol_H-M 'C 2/c'
_cod_database_code 4133200
_shelx_space_group_comment
;
The symmetry employed for this shelxl refinement is uniquely defined
by the following loop, which should always be used as a source of
symmetry information in preference to the above space-group names.
They are only intended as comments.
;
_shelxl_version_number 2014/6

loop_
_space_group_symop_operation_xyz
'x, y, z'
'-x, y, -z+1/2'
'x+1/2, y+1/2, z'
'-x+1/2, y+1/2, -z+1/2'
'-x, -y, -z'
'x, -y, z-1/2'
'-x+1/2, -y+1/2, -z'
'x+1/2, -y+1/2, z-1/2'

loop_
_atom_site_label
_atom_site_type_symbol
_atom_site_fract_x
_atom_site_fract_y
_atom_site_fract_z
_atom_site_U_iso_or_equiv
_atom_site_adp_type
_atom_site_occupancy
_atom_site_site_symmetry_order
_atom_site_calc_flag
_atom_site_refinement_flags_posn
_atom_site_refinement_flags_adp
C1 C 0.42375(17) 0.5909(2) 1.06289(9) 0.0412(5) Uani 1 1 d . .
H3 H 0.4728 0.5242 1.0604 0.062 Uiso 1 1 calc R U
H2 H 0.3628 0.5501 1.0701 0.062 Uiso 1 1 calc R U
H1 H 0.4414 0.6509 1.0905 0.062 Uiso 1 1 calc R U
C2 C 0.41484(14) 0.6639(2) 1.01315(8) 0.0301(4) Uani 1 1 d . .
C3 C 0.48370(14) 0.75331(19) 1.00016(8) 0.0278(4) Uani 1 1 d . .
H4 H 0.5330 0.7740 1.0243 0.033 Uiso 1 1 calc R U
C4 C 0.48227(13) 0.81299(18) 0.95298(7) 0.0240(4) Uani 1 1 d . .
C5 C 0.41014(13) 0.78369(17) 0.91668(7) 0.0220(4) Uani 1 1 d . .
C6 C 0.41438(13) 0.83034(17) 0.86206(7) 0.0229(4) Uani 1 1 d . .
H12 H 0.3544 0.8005 0.8444 0.028 Uiso 1 1 calc R U
C7 C 0.42676(13) 0.97210(17) 0.84746(7) 0.0225(4) Uani 1 1 d . .
C8 C 0.48707(12) 0.98117(16) 0.80735(7) 0.0210(4) Uani 1 1 d . .
C9 C 0.48612(12) 1.09562(16) 0.77616(7) 0.0208(4) Uani 1 1 d . .
C10 C 0.56019(14) 0.9082(2) 0.94116(8) 0.0292(4) Uani 1 1 d . .
H6 H 0.5912 0.8817 0.9099 0.044 Uiso 1 1 calc R U
H7 H 0.6071 0.9102 0.9695 0.044 Uiso 1 1 calc R U
H5 H 0.5327 0.9945 0.9364 0.044 Uiso 1 1 calc R U
C11 C 0.33663(13) 0.69836(18) 0.93045(8) 0.0269(4) Uani 1 1 d . .
C12 C 0.34050(14) 0.64077(19) 0.97838(8) 0.0278(4) Uani 1 1 d . .
H8 H 0.2908 0.5840 0.9876 0.033 Uiso 1 1 calc R U
C13 C 0.25398(15) 0.6667(2) 0.89448(9) 0.0349(5) Uani 1 1 d . .
H10 H 0.2768 0.6173 0.8655 0.052 Uiso 1 1 calc R U
H11 H 0.2243 0.7469 0.8822 0.052 Uiso 1 1 calc R U
H9 H 0.2072 0.6152 0.9125 0.052 Uiso 1 1 calc R U
C14 C 0.49583(13) 0.76829(17) 0.83394(7) 0.0227(4) Uani 1 1 d . .
C15 C 0.54188(13) 0.86004(17) 0.80379(7) 0.0206(4) Uani 1 1 d . .
C16 C 0.37850(13) 1.08294(17) 0.86638(7) 0.0236(4) Uani 1 1 d . .
C17 C 0.39987(13) 1.20575(18) 0.84427(7) 0.0241(4) Uani 1 1 d . .
C18 C 0.45386(13) 1.21162(17) 0.79810(7) 0.0238(4) Uani 1 1 d . .
C19 C 0.63064(13) 0.83200(17) 0.78346(7) 0.0225(4) Uani 1 1 d . .
C20 C 0.66229(13) 0.70390(18) 0.78826(7) 0.0252(4) Uani 1 1 d . .
H13 H 0.7204 0.6803 0.7733 0.030 Uiso 1 1 calc R U
C21 C 0.61230(14) 0.61100(17) 0.81379(7) 0.0264(4) Uani 1 1 d . .
H14 H 0.6346 0.5244 0.8145 0.032 Uiso 1 1 calc R U
C22 C 0.52917(14) 0.64305(17) 0.83861(7) 0.0251(4) Uani 1 1 d . .
H20 H 0.4966 0.5808 0.8581 0.030 Uiso 1 1 calc R U
C23 C 0.31606(14) 1.07583(19) 0.90718(7) 0.0277(4) Uani 1 1 d . .
H19 H 0.3011 0.9940 0.9212 0.033 Uiso 1 1 calc R U
C24 C 0.27632(15) 1.1858(2) 0.92707(8) 0.0324(5) Uani 1 1 d . .
H15 H 0.2332 1.1800 0.9541 0.039 Uiso 1 1 calc R U
C25 C 0.30035(15) 1.3068(2) 0.90684(8) 0.0332(5) Uani 1 1 d . .
H18 H 0.2747 1.3830 0.9211 0.040 Uiso 1 1 calc R U
C26 C 0.35989(14) 1.31627(18) 0.86706(8) 0.0296(4) Uani 1 1 d . .
H16 H 0.3750 1.3994 0.8543 0.036 Uiso 1 1 calc R U
C27 C 0.47525(14) 1.32844(17) 0.77180(8) 0.0278(4) Uani 1 1 d . .
H17 H 0.4542 1.4084 0.7852 0.033 Uiso 1 1 calc R U
C28 C 0.69716(13) 0.93240(19) 0.76361(8) 0.0269(4) Uani 1 1 d . .
H22 H 0.6790 1.0177 0.7763 0.040 Uiso 1 1 calc R U
H21 H 0.6936 0.9324 0.7263 0.040 Uiso 1 1 calc R U
H23 H 0.7623 0.9126 0.7754 0.040 Uiso 1 1 calc R U

loop_
_atom_site_aniso_label
_atom_site_aniso_U_11
_atom_site_aniso_U_22
_atom_site_aniso_U_33
_atom_site_aniso_U_23
_atom_site_aniso_U_13
_atom_site_aniso_U_12
C1 0.0437(13) 0.0428(13) 0.0376(12) 0.0098(10) 0.0060(10) -0.0059(10)
C2 0.0309(10) 0.0272(10) 0.0328(10) -0.0008(8) 0.0067(8) 0.0003(8)
C3 0.0269(10) 0.0277(10) 0.0286(9) -0.0008(8) -0.0004(8) -0.0004(8)
C4 0.0217(9) 0.0215(9) 0.0288(9) -0.0034(7) 0.0022(7) 0.0010(7)
C5 0.0223(9) 0.0157(8) 0.0282(9) -0.0021(7) 0.0012(7) 0.0026(7)
C6 0.0219(9) 0.0174(9) 0.0292(10) -0.0015(7) -0.0033(7) -0.0004(7)
C7 0.0237(9) 0.0177(9) 0.0256(9) -0.0019(7) -0.0070(7) 0.0008(7)
C8 0.0226(9) 0.0143(8) 0.0254(9) -0.0029(7) -0.0085(7) 0.0009(7)
C9 0.0191(8) 0.0135(8) 0.0291(9) -0.0008(7) -0.0088(7) 0.0001(6)
C10 0.0258(10) 0.0300(10) 0.0315(10) 0.0015(8) -0.0038(8) -0.0063(8)
C11 0.0225(9) 0.0216(9) 0.0366(10) -0.0045(8) 0.0024(8) 0.0008(7)
C12 0.0253(9) 0.0218(9) 0.0369(11) 0.0007(8) 0.0089(8) -0.0040(8)
C13 0.0280(10) 0.0289(11) 0.0476(13) 0.0004(9) -0.0028(9) -0.0067(8)
C14 0.0264(9) 0.0183(9) 0.0232(9) -0.0015(7) -0.0040(7) 0.0004(7)
C15 0.0254(9) 0.0142(8) 0.0216(9) -0.0016(7) -0.0083(7) 0.0020(7)
C16 0.0225(9) 0.0192(9) 0.0286(10) -0.0047(7) -0.0089(7) 0.0038(7)
C17 0.0206(9) 0.0186(9) 0.0324(10) -0.0059(7) -0.0112(7) 0.0031(7)
C18 0.0226(9) 0.0149(8) 0.0332(10) -0.0028(7) -0.0110(7) 0.0014(7)
C19 0.0245(9) 0.0183(9) 0.0242(9) -0.0012(7) -0.0084(7) 0.0010(7)
C20 0.0236(9) 0.0225(9) 0.0290(9) -0.0027(7) -0.0052(7) 0.0057(7)
C21 0.0335(10) 0.0150(8) 0.0301(10) -0.0025(7) -0.0072(8) 0.0071(7)
C22 0.0334(10) 0.0156(8) 0.0262(9) 0.0016(7) -0.0024(8) -0.0004(7)
C23 0.0270(10) 0.0247(10) 0.0311(10) -0.0037(8) -0.0055(8) 0.0025(8)
C24 0.0301(10) 0.0317(11) 0.0352(11) -0.0085(9) -0.0040(8) 0.0066(9)
C25 0.0304(10) 0.0262(10) 0.0423(12) -0.0133(9) -0.0082(9) 0.0108(8)
C26 0.0282(10) 0.0174(9) 0.0424(11) -0.0073(8) -0.0129(8) 0.0044(8)
C27 0.0288(10) 0.0115(8) 0.0423(11) -0.0030(7) -0.0102(8) 0.0020(7)
C28 0.0214(9) 0.0244(9) 0.0346(10) 0.0029(8) -0.0064(8) -0.0008(7)

loop_
_atom_type_symbol
_atom_type_description
_atom_type_scat_dispersion_real
_atom_type_scat_dispersion_imag
_atom_type_scat_source
C C 0.0033 0.0016 'International Tables Vol C Tables 4.2.6.8 and 6.1.1.4'
H H 0.0000 0.0000 'International Tables Vol C Tables 4.2.6.8 and 6.1.1.4'

loop_
_geom_angle_atom_site_label_1
_geom_angle_atom_site_label_2
_geom_angle_atom_site_label_3
_geom_angle
_geom_angle_site_symmetry_1
_geom_angle_site_symmetry_3
C2 C1 H3 109.5 . .
C2 C1 H2 109.5 . .
H3 C1 H2 109.5 . .
C2 C1 H1 109.5 . .
H3 C1 H1 109.5 . .
H2 C1 H1 109.5 . .
C12 C2 C3 118.08(19) . .
C12 C2 C1 121.49(19) . .
C3 C2 C1 120.39(19) . .
C4 C3 C2 121.77(19) . .
C4 C3 H4 119.1 . .
C2 C3 H4 119.1 . .
C3 C4 C5 120.05(17) . .
C3 C4 C10 118.96(17) . .
C5 C4 C10 120.99(17) . .
C4 C5 C11 118.72(17) . .
C4 C5 C6 121.59(16) . .
C11 C5 C6 119.41(16) . .
C5 C6 C14 112.10(15) . .
C5 C6 C7 123.46(15) . .
C14 C6 C7 100.94(15) . .
C5 C6 H12 106.4 . .
C14 C6 H12 106.4 . .
C7 C6 H12 106.4 . .
C8 C7 C16 121.47(17) . .
C8 C7 C6 109.58(15) . .
C16 C7 C6 128.62(17) . .
C7 C8 C9 119.73(16) . .
C7 C8 C15 109.07(16) . .
C9 C8 C15 131.16(17) . .
C18 C9 C9 119.29(11) . 2_656
C18 C9 C8 117.72(17) . .
C9 C9 C8 122.98(11) 2_656 .
C4 C10 H6 109.5 . .
C4 C10 H7 109.5 . .
H6 C10 H7 109.5 . .
C4 C10 H5 109.5 . .
H6 C10 H5 109.5 . .
H7 C10 H5 109.5 . .
C12 C11 C5 119.33(18) . .
C12 C11 C13 118.62(18) . .
C5 C11 C13 122.05(18) . .
C2 C12 C11 121.85(18) . .
C2 C12 H8 119.1 . .
C11 C12 H8 119.1 . .
C11 C13 H10 109.5 . .
C11 C13 H11 109.5 . .
H10 C13 H11 109.5 . .
C11 C13 H9 109.5 . .
H10 C13 H9 109.5 . .
H11 C13 H9 109.5 . .
C22 C14 C15 121.43(17) . .
C22 C14 C6 127.61(17) . .
C15 C14 C6 110.76(15) . .
C19 C15 C14 120.34(16) . .
C19 C15 C8 132.26(17) . .
C14 C15 C8 106.65(16) . .
C23 C16 C7 122.46(17) . .
C23 C16 C17 119.87(17) . .
C7 C16 C17 117.57(17) . .
C26 C17 C16 117.03(18) . .
C26 C17 C18 122.97(18) . .
C16 C17 C18 119.81(16) . .
C9 C18 C27 116.55(18) . .
C9 C18 C17 119.21(16) . .
C27 C18 C17 124.21(17) . .
C20 C19 C15 116.43(17) . .
C20 C19 C28 119.01(17) . .
C15 C19 C28 124.07(16) . .
C21 C20 C19 122.52(18) . .
C21 C20 H13 118.7 . .
C19 C20 H13 118.7 . .
C20 C21 C22 120.61(17) . .
C20 C21 H14 119.7 . .
C22 C21 H14 119.7 . .
C14 C22 C21 117.91(18) . .
C14 C22 H20 121.0 . .
C21 C22 H20 121.0 . .
C24 C23 C16 121.00(19) . .
C24 C23 H19 119.5 . .
C16 C23 H19 119.5 . .
C23 C24 C25 119.2(2) . .
C23 C24 H15 120.4 . .
C25 C24 H15 120.4 . .
C26 C25 C24 120.99(18) . .
C26 C25 H18 119.5 . .
C24 C25 H18 119.5 . .
C25 C26 C17 121.83(19) . .
C25 C26 H16 119.1 . .
C17 C26 H16 119.1 . .
C27 C27 C18 121.89(11) 2_656 .
C27 C27 H17 119.1 2_656 .
C18 C27 H17 119.1 . .
C19 C28 H22 109.5 . .
C19 C28 H21 109.5 . .
H22 C28 H21 109.5 . .
C19 C28 H23 109.5 . .
H22 C28 H23 109.5 . .
H21 C28 H23 109.5 . .

loop_
_geom_bond_atom_site_label_1
_geom_bond_atom_site_label_2
_geom_bond_distance
_geom_bond_site_symmetry_2
C1 C2 1.510(3) .
C1 H3 0.9800 .
C1 H2 0.9800 .
C1 H1 0.9800 .
C2 C12 1.388(3) .
C2 C3 1.391(3) .
C3 C4 1.383(3) .
C3 H4 0.9500 .
C4 C5 1.404(3) .
C4 C10 1.515(3) .
C5 C11 1.416(3) .
C5 C6 1.516(3) .
C6 C14 1.525(3) .
C6 C7 1.528(2) .
C6 H12 1.0000 .
C7 C8 1.377(3) .
C7 C16 1.431(2) .
C8 C9 1.440(2) .
C8 C15 1.477(2) .
C9 C18 1.413(2) .
C9 C9 1.440(4) 2_656
C10 H6 0.9800 .
C10 H7 0.9800 .
C10 H5 0.9800 .
C11 C12 1.392(3) .
C11 C13 1.511(3) .
C12 H8 0.9500 .
C13 H10 0.9800 .
C13 H11 0.9800 .
C13 H9 0.9800 .
C14 C22 1.383(3) .
C14 C15 1.408(3) .
C15 C19 1.405(3) .
C16 C23 1.409(3) .
C16 C17 1.434(3) .
C17 C26 1.416(3) .
C17 C18 1.452(3) .
C18 C27 1.429(3) .
C19 C20 1.404(3) .
C19 C28 1.504(3) .
C20 C21 1.378(3) .
C20 H13 0.9500 .
C21 C22 1.397(3) .
C21 H14 0.9500 .
C22 H20 0.9500 .
C23 C24 1.379(3) .
C23 H19 0.9500 .
C24 C25 1.405(3) .
C24 H15 0.9500 .
C25 C26 1.363(3) .
C25 H18 0.9500 .
C26 H16 0.9500 .
C27 C27 1.359(4) 2_656
C27 H17 0.9500 .
C28 H22 0.9800 .
C28 H21 0.9800 .
C28 H23 0.9800 .
